data_8104004
loop_
_publ_author_name
'Davis, B.L.'
'Adams, L.H.'

_publ_section_title
;
 Reexamination of K N O3 IV and transition rate of K N O3 II - K N O3 IV
;
_journal_name_full
;
Zeitschrift fuer Kristallographie, Kristallgeometrie, Kristallphysik, 
Kristallchemie (-144,1977)
;
_journal_page_first 399
_journal_page_last 410
_journal_volume 117
_journal_year 1962
_chemical_formula_sum K
_chemical_name_systematic 'K N O3'
_space_group_IT_number 31
_symmetry_space_group_name_Hall 'P 2ac -2'
_symmetry_space_group_name_H-M 'P m n 21'
_cell_angle_alpha 90
_cell_angle_beta 90
_cell_angle_gamma 90
_cell_formula_units_Z 10
_cell_length_a 11.048
_cell_length_b 8.367
_cell_length_c 7.402
_cell_volume 684.231
_citation_journal_id_ASTM ZEKGAX
_cod_data_source_file Davis_ZEKGAX_1962_1892.cif
_cod_data_source_block K1
_cod_original_cell_volume 684.2306
_cod_original_formula_sum K1
_cod_database_code 8104004

loop_
_symmetry_equiv_pos_as_xyz
x,y,z
-x+1/2,-y,z+1/2
-x,y,z
x+1/2,-y,z+1/2

loop_
_atom_site_label
_atom_site_type_symbol
_atom_site_fract_x
_atom_site_fract_y
_atom_site_fract_z
_atom_site_occupancy
_atom_site_U_iso_or_equiv
K3 K+1 0.25 0.25 0.75 1 0.0
K2 K+1 0.25 0.25 0.25 1 0.0
K1 K+1 0 0 0 1 0.0
